data_4507516
loop_
_publ_author_name
'Agarwal, Rashmi A.'
'Aijaz, Arshad'
'Sa\~nudo, Carolina'
'Xu, Qiang'
'Bharadwaj, Parimal K.'

_publ_section_title
;
 Gas Adsorption and Magnetic Properties in Isostructural Ni(II), Mn(II),
 and Co(II) Coordination Polymers
;
_journal_issue 3
_journal_name_full 'Crystal Growth &amp; Design'
_journal_page_first 1238
_journal_paper_doi 10.1021/cg3016904
_journal_volume 13
_journal_year 2013
_chemical_formula_moiety 'C63 H39 Cl Mn2 N12 O6'
_chemical_formula_sum 'C63 H39 Cl Mn2 N12 O6'
_chemical_formula_weight 1205.39
_chemical_name_systematic
;
 ?
;
_space_group_IT_number 163
_symmetry_cell_setting trigonal
_symmetry_space_group_name_Hall '-P 3 2c'
_symmetry_space_group_name_H-M 'P -3 1 c'
_atom_sites_solution_hydrogens geom
_atom_sites_solution_primary direct
_atom_sites_solution_secondary difmap
_audit_creation_method SHELXL-97
_cell_angle_alpha 90.000(5)
_cell_angle_beta 90.000(5)
_cell_angle_gamma 120.000(5)
_cell_formula_units_Z 2
_cell_length_a 17.275(5)
_cell_length_b 17.275(3)
_cell_length_c 14.107(5)
_cell_measurement_reflns_used 999
_cell_measurement_temperature 100(2)
_cell_measurement_theta_max 28.32
_cell_measurement_theta_min 1.98
_cell_volume 3645.9(18)
_computing_cell_refinement 'SAINT 6.45 ( Bruker, 2003)'
_computing_data_collection 'SMART 5.628 (Bruker, 2003)'
_computing_data_reduction 'SAINT 6.45 ( Bruker, 2003)'
_computing_molecular_graphics 'DIAMOND 2.1e'
_computing_structure_refinement 'SHELXL-97 (Sheldrick, 1997)'
_computing_structure_solution SIR-97
_diffrn_ambient_temperature 100(2)
_diffrn_measured_fraction_theta_full 0.938
_diffrn_measured_fraction_theta_max 0.938
_diffrn_measurement_device_type 'BRUKER SMART APEX'
_diffrn_measurement_method /w-scans
_diffrn_radiation_monochromator graphite
_diffrn_radiation_source 'fine-focus sealed tube'
_diffrn_radiation_type MoK\a
_diffrn_radiation_wavelength 0.71073
_diffrn_reflns_av_R_equivalents 0.1209
_diffrn_reflns_av_sigmaI/netI 0.1285
_diffrn_reflns_limit_h_max 22
_diffrn_reflns_limit_h_min -23
_diffrn_reflns_limit_k_max 19
_diffrn_reflns_limit_k_min -22
_diffrn_reflns_limit_l_max 17
_diffrn_reflns_limit_l_min -18
_diffrn_reflns_number 17034
_diffrn_reflns_theta_full 28.32
_diffrn_reflns_theta_max 28.32
_diffrn_reflns_theta_min 1.98
_exptl_absorpt_coefficient_mu 0.433
_exptl_absorpt_correction_T_max 0.9261
_exptl_absorpt_correction_T_min 0.9107
_exptl_absorpt_correction_type empirical
_exptl_absorpt_process_details SADABS
_exptl_crystal_colour Brown
_exptl_crystal_density_diffrn 1.098
_exptl_crystal_density_method 'not measured'
_exptl_crystal_description Needle
_exptl_crystal_F_000 1232
_exptl_crystal_size_max 0.22
_exptl_crystal_size_mid 0.20
_exptl_crystal_size_min 0.18
_refine_diff_density_max 0.351
_refine_diff_density_min -0.290
_refine_diff_density_rms 0.063
_refine_ls_extinction_method none
_refine_ls_goodness_of_fit_ref 0.835
_refine_ls_hydrogen_treatment constr
_refine_ls_matrix_type full
_refine_ls_number_parameters 129
_refine_ls_number_reflns 2847
_refine_ls_number_restraints 0
_refine_ls_restrained_S_all 0.835
_refine_ls_R_factor_all 0.0898
_refine_ls_R_factor_gt 0.0535
_refine_ls_shift/su_max 0.000
_refine_ls_shift/su_mean 0.000
_refine_ls_structure_factor_coef Fsqd
_refine_ls_weighting_details 'calc w=1/[\s^2^(Fo^2^)+(0.0465P)^2^+0.0000P] where P=(Fo^2^+2Fc^2^)/3'
_refine_ls_weighting_scheme calc
_refine_ls_wR_factor_gt 0.1200
_refine_ls_wR_factor_ref 0.1297
_reflns_number_gt 1594
_reflns_number_total 2847
_reflns_threshold_expression >2sigma(I)
_cod_data_source_file cg3016904_si_002.cif
_cod_data_source_block Compound2
_cod_depositor_comments
;
The following automatic conversions were performed:

'_symmetry_cell_setting' value 'Trigonal' changed to 'trigonal'
according to /home/saulius/struct/CIF-dictionaries/cif_core.dic
dictionary named 'cif_core.dic' version 2.4.2 from 2011-04-26.

Automatic conversion script
Id: cif_fix_values 1891 2012-01-12 08:04:46Z andrius 
;
_cod_original_cell_volume 3646(2)
_cod_original_sg_symbol_H-M P-31c
_cod_database_code 4507516

loop_
_symmetry_equiv_pos_as_xyz
'x, y, z'
'-y, x-y, z'
'-x+y, -x, z'
'-y, -x, -z+1/2'
'x, x-y, -z+1/2'
'-x+y, y, -z+1/2'
'-x, -y, -z'
'y, -x+y, -z'
'x-y, x, -z'
'y, x, z-1/2'
'-x, -x+y, z-1/2'
'x-y, -y, z-1/2'

loop_
_atom_site_label
_atom_site_type_symbol
_atom_site_fract_x
_atom_site_fract_y
_atom_site_fract_z
_atom_site_U_iso_or_equiv
_atom_site_adp_type
_atom_site_occupancy
_atom_site_symmetry_multiplicity
_atom_site_calc_flag
_atom_site_refinement_flags
Mn1 Mn -0.3333 0.3333 0.10384(4) 0.02733(19) Uani 1 3 d S
Cl1 Cl 0.3333 0.6667 0.2500 0.0354(3) Uani 1 6 d S
O1 O -0.21800(10) 0.35693(10) 0.18213(12) 0.0316(4) Uani 1 1 d .
N1 N 0.10830(13) 0.60255(13) 0.41038(14) 0.0327(5) Uani 1 1 d .
N2 N 0.22443(12) 0.66571(13) 0.51128(14) 0.0304(4) Uani 1 1 d .
C1 C -0.1800(2) 0.40999(11) 0.2500 0.0277(7) Uani 1 2 d S
C2 C -0.0799(2) 0.46003(11) 0.2500 0.0315(8) Uani 1 2 d S
C3 C -0.03378(16) 0.50651(16) 0.33047(17) 0.0333(6) Uani 1 1 d .
H3 H -0.0647 0.5062 0.3846 0.040 Uiso 1 1 calc R
C4 C 0.05876(16) 0.55324(16) 0.32918(17) 0.0324(6) Uani 1 1 d .
C5 C 0.1054(2) 0.55270(11) 0.2500 0.0346(8) Uani 1 2 d S
H5 H 0.1676 0.5838 0.2500 0.041 Uiso 1 2 calc SR
C6 C 0.18820(16) 0.61192(16) 0.43840(17) 0.0337(6) Uani 1 1 d .
H6 H 0.2146 0.5829 0.4086 0.040 Uiso 1 1 calc R
C7 C 0.16341(17) 0.69359(17) 0.53457(18) 0.0362(6) Uani 1 1 d .
C8 C 0.1667(2) 0.7498(2) 0.6057(2) 0.0564(9) Uani 1 1 d .
H8 H 0.2151 0.7763 0.6471 0.068 Uiso 1 1 calc R
C9 C 0.0964(3) 0.7654(3) 0.6137(3) 0.0875(14) Uani 1 1 d .
H9 H 0.0960 0.8012 0.6628 0.105 Uiso 1 1 calc R
C10 C 0.0251(3) 0.7284(3) 0.5491(3) 0.0929(15) Uani 1 1 d .
H10 H -0.0202 0.7423 0.5548 0.111 Uiso 1 1 calc R
C11 C 0.0206(2) 0.6725(2) 0.4780(2) 0.0598(9) Uani 1 1 d .
H11 H -0.0271 0.6474 0.4358 0.072 Uiso 1 1 calc R
C12 C 0.09041(17) 0.65493(17) 0.47180(19) 0.0386(6) Uani 1 1 d .

loop_
_atom_site_aniso_label
_atom_site_aniso_U_11
_atom_site_aniso_U_22
_atom_site_aniso_U_33
_atom_site_aniso_U_23
_atom_site_aniso_U_13
_atom_site_aniso_U_12
Mn1 0.0349(3) 0.0349(3) 0.0122(3) 0.000 0.000 0.01745(13)
Cl1 0.0400(5) 0.0400(5) 0.0262(8) 0.000 0.000 0.0200(3)
O1 0.0342(9) 0.0422(10) 0.0181(9) -0.0012(7) -0.0023(7) 0.0189(8)
N1 0.0354(11) 0.0425(12) 0.0185(10) -0.0041(9) -0.0033(9) 0.0183(10)
N2 0.0338(11) 0.0372(11) 0.0181(10) -0.0022(9) -0.0021(8) 0.0162(9)
C1 0.0343(18) 0.0330(13) 0.0161(17) 0.0044(12) 0.000 0.0171(9)
C2 0.0335(18) 0.0411(15) 0.0174(17) 0.0015(13) 0.000 0.0167(9)
C3 0.0390(14) 0.0445(15) 0.0156(12) 0.0011(11) 0.0031(10) 0.0203(12)
C4 0.0402(14) 0.0391(14) 0.0192(12) -0.0016(11) -0.0027(11) 0.0208(12)
C5 0.0345(19) 0.0454(16) 0.0202(18) -0.0014(14) 0.000 0.0172(9)
C6 0.0398(14) 0.0424(14) 0.0197(13) -0.0008(11) 0.0015(11) 0.0211(12)
C7 0.0450(15) 0.0479(15) 0.0215(13) -0.0046(11) -0.0050(11) 0.0276(13)
C8 0.063(2) 0.075(2) 0.0445(19) -0.0298(17) -0.0249(16) 0.0446(18)
C9 0.104(3) 0.130(3) 0.074(3) -0.064(3) -0.045(2) 0.092(3)
C10 0.096(3) 0.140(4) 0.090(3) -0.069(3) -0.050(3) 0.095(3)
C11 0.0592(19) 0.084(2) 0.052(2) -0.0366(18) -0.0283(16) 0.0476(18)
C12 0.0475(16) 0.0456(16) 0.0272(14) -0.0079(12) -0.0054(12) 0.0267(13)

loop_
_atom_type_symbol
_atom_type_description
_atom_type_scat_dispersion_real
_atom_type_scat_dispersion_imag
_atom_type_scat_source
C C 0.0033 0.0016 'International Tables Vol C Tables 4.2.6.8 and 6.1.1.4'
H H 0.0000 0.0000 'International Tables Vol C Tables 4.2.6.8 and 6.1.1.4'
N N 0.0061 0.0033 'International Tables Vol C Tables 4.2.6.8 and 6.1.1.4'
O O 0.0106 0.0060 'International Tables Vol C Tables 4.2.6.8 and 6.1.1.4'
Mn Mn 0.3368 0.7283 'International Tables Vol C Tables 4.2.6.8 and 6.1.1.4'
Cl Cl 0.1484 0.1585 'International Tables Vol C Tables 4.2.6.8 and 6.1.1.4'

loop_
_geom_angle_atom_site_label_1
_geom_angle_atom_site_label_2
_geom_angle_atom_site_label_3
_geom_angle
_geom_angle_site_symmetry_1
_geom_angle_site_symmetry_3
O1 Mn1 O1 95.59(6) . 3_455
O1 Mn1 O1 95.59(6) . 2_565
O1 Mn1 O1 95.59(6) 3_455 2_565
O1 Mn1 N2 94.29(7) . 10_455
O1 Mn1 N2 80.24(7) 3_455 10_455
O1 Mn1 N2 169.61(7) 2_565 10_455
O1 Mn1 N2 80.24(7) . 11
O1 Mn1 N2 169.61(6) 3_455 11
O1 Mn1 N2 94.29(7) 2_565 11
N2 Mn1 N2 90.54(7) 10_455 11
O1 Mn1 N2 169.61(7) . 12_565
O1 Mn1 N2 94.29(7) 3_455 12_565
O1 Mn1 N2 80.24(7) 2_565 12_565
N2 Mn1 N2 90.54(7) 10_455 12_565
N2 Mn1 N2 90.54(7) 11 12_565
C1 O1 Mn1 129.05(15) . .
C6 N1 C12 106.4(2) . .
C6 N1 C4 124.9(2) . .
C12 N1 C4 128.6(2) . .
C6 N2 C7 104.6(2) . .
C6 N2 Mn1 123.46(17) . 10_566
C7 N2 Mn1 128.53(16) . 10_566
O1 C1 O1 126.4(3) . 5_565
O1 C1 C2 116.81(15) . .
O1 C1 C2 116.81(15) 5_565 .
C3 C2 C3 120.4(3) . 5_565
C3 C2 C1 119.81(16) . .
C3 C2 C1 119.81(16) 5_565 .
C4 C3 C2 119.2(2) . .
C4 C3 H3 120.4 . .
C2 C3 H3 120.4 . .
C5 C4 C3 121.0(2) . .
C5 C4 N1 118.4(2) . .
C3 C4 N1 120.7(2) . .
C4 C5 C4 119.2(3) 5_565 .
C4 C5 H5 120.4 5_565 .
C4 C5 H5 120.4 . .
N2 C6 N1 113.9(2) . .
N2 C6 H6 123.0 . .
N1 C6 H6 123.0 . .
C8 C7 N2 129.8(2) . .
C8 C7 C12 120.3(2) . .
N2 C7 C12 109.9(2) . .
C9 C8 C7 117.9(3) . .
C9 C8 H8 121.0 . .
C7 C8 H8 121.0 . .
C8 C9 C10 121.2(3) . .
C8 C9 H9 119.4 . .
C10 C9 H9 119.4 . .
C11 C10 C9 121.8(3) . .
C11 C10 H10 119.1 . .
C9 C10 H10 119.1 . .
C10 C11 C12 116.9(3) . .
C10 C11 H11 121.6 . .
C12 C11 H11 121.6 . .
C11 C12 N1 132.9(2) . .
C11 C12 C7 121.9(2) . .
N1 C12 C7 105.2(2) . .

loop_
_geom_bond_atom_site_label_1
_geom_bond_atom_site_label_2
_geom_bond_distance
_geom_bond_site_symmetry_2
Mn1 O1 2.1315(17) .
Mn1 O1 2.1315(17) 3_455
Mn1 O1 2.1315(17) 2_565
Mn1 N2 2.283(2) 10_455
Mn1 N2 2.283(2) 11
Mn1 N2 2.283(2) 12_565
O1 C1 1.259(2) .
N1 C6 1.365(3) .
N1 C12 1.395(3) .
N1 C4 1.429(3) .
N2 C6 1.316(3) .
N2 C7 1.400(3) .
N2 Mn1 2.283(2) 10_566
C1 O1 1.259(2) 5_565
C1 C2 1.497(5) .
C2 C3 1.389(3) .
C2 C3 1.389(3) 5_565
C3 C4 1.385(3) .
C3 H3 0.9300 .
C4 C5 1.380(3) .
C5 C4 1.380(3) 5_565
C5 H5 0.9300 .
C6 H6 0.9300 .
C7 C8 1.377(4) .
C7 C12 1.406(3) .
C8 C9 1.376(4) .
C8 H8 0.9300 .
C9 C10 1.402(4) .
C9 H9 0.9300 .
C10 C11 1.367(4) .
C10 H10 0.9300 .
C11 C12 1.386(4) .
C11 H11 0.9300 .

loop_
_geom_torsion_atom_site_label_1
_geom_torsion_atom_site_label_2
_geom_torsion_atom_site_label_3
_geom_torsion_atom_site_label_4
_geom_torsion
_geom_torsion_site_symmetry_1
_geom_torsion_site_symmetry_4
O1 Mn1 O1 C1 -97.31(14) 3_455 .
O1 Mn1 O1 C1 -1.12(19) 2_565 .
N2 Mn1 O1 C1 -177.90(17) 10_455 .
N2 Mn1 O1 C1 92.29(18) 11 .
N2 Mn1 O1 C1 64.6(5) 12_565 .
Mn1 O1 C1 O1 40.72(11) . 5_565
Mn1 O1 C1 C2 -139.28(12) . .
O1 C1 C2 C3 -168.02(14) . .
O1 C1 C2 C3 11.98(14) 5_565 .
O1 C1 C2 C3 11.98(14) . 5_565
O1 C1 C2 C3 -168.02(14) 5_565 5_565
C3 C2 C3 C4 0.65(16) 5_565 .
C1 C2 C3 C4 -179.35(16) . .
C2 C3 C4 C5 -1.3(3) . .
C2 C3 C4 N1 179.31(19) . .
C6 N1 C4 C5 -34.4(3) . .
C12 N1 C4 C5 140.5(2) . .
C6 N1 C4 C3 145.0(2) . .
C12 N1 C4 C3 -40.2(4) . .
C3 C4 C5 C4 0.67(16) . 5_565
N1 C4 C5 C4 -180.0(2) . 5_565
C7 N2 C6 N1 0.8(3) . .
Mn1 N2 C6 N1 161.51(15) 10_566 .
C12 N1 C6 N2 -0.6(3) . .
C4 N1 C6 N2 175.3(2) . .
C6 N2 C7 C8 179.4(3) . .
Mn1 N2 C7 C8 20.0(4) 10_566 .
C6 N2 C7 C12 -0.7(3) . .
Mn1 N2 C7 C12 -160.09(17) 10_566 .
N2 C7 C8 C9 -179.2(3) . .
C12 C7 C8 C9 0.8(5) . .
C7 C8 C9 C10 -2.6(6) . .
C8 C9 C10 C11 2.7(7) . .
C9 C10 C11 C12 -0.9(7) . .
C10 C11 C12 N1 179.9(3) . .
C10 C11 C12 C7 -0.9(5) . .
C6 N1 C12 C11 179.4(3) . .
C4 N1 C12 C11 3.7(5) . .
C6 N1 C12 C7 0.1(3) . .
C4 N1 C12 C7 -175.5(2) . .
C8 C7 C12 C11 0.9(4) . .
N2 C7 C12 C11 -179.0(3) . .
C8 C7 C12 N1 -179.7(3) . .
N2 C7 C12 N1 0.4(3) . .

loop_
_platon_squeeze_void_nr
_platon_squeeze_void_average_x
_platon_squeeze_void_average_y
_platon_squeeze_void_average_z
_platon_squeeze_void_volume
_platon_squeeze_void_count_electrons
_platon_squeeze_void_content
1 0.000 0.000 -0.006 1226 69 ' '
